data_1551457
loop_
_publ_author_name
'Sihai Yang'
'Anibal J. Ramirez-Cuesta'
'Ruth Newby'
'Victoria Garcia-Sakai'
'Pascal Manuel'
'Samantha K. Callear'
'Stuart I. Campbell'
'Chiu C. Tang'
'Martin Schroder'

_publ_section_title
;
 Supramolecular binding and separation of hydrocarbons within a
 functionalized porous metal-organic framework
;
_journal_name_full 'Nature Chemistry'
_journal_page_first 121
_journal_page_last 129
_journal_paper_doi 10.1038/nchem.2114
_journal_volume 7
_journal_year 2015
_chemical_formula_sum 'C18.6 H8 Al2 D6.8 O10'
_chemical_formula_weight 459.115
_chemical_name_mineral 'NOTT-300 C2D6'
_space_group_IT_number 98
_space_group_name_Hall 'I 4bw 2bw'
_space_group_name_H-M_alt 'I 41 2 2'
_symmetry_space_group_name_H-M 'I 41 2 2'
_cell_angle_alpha 90
_cell_angle_beta 90
_cell_angle_gamma 90
_cell_formula_units_Z 4
_cell_length_a 14.79549(11)
_cell_length_b 14.79549(11)
_cell_length_c 11.77847(20)
_cell_volume 2578.38(5)
_diffrn_ambient_temperature 10
_diffrn_radiation_probe neutron
_diffrn_radiation_type ToF
_pd_proc_ls_prof_R_factor 0.016
_pd_proc_ls_prof_wR_factor 0.018
_refine_ls_goodness_of_fit_ref 4.17
_refine_ls_R_I_factor 0.014
_cod_data_source_file nchem.2114-s6.cif
_cod_data_source_block 5
_cod_original_cell_volume 2578.384(58)
_cod_original_sg_symbol_H-M I4122
_cod_database_code 1551457

loop_
_symmetry_equiv_pos_as_xyz
'x, y, z '
'-x+1/2, y, -z-1/4 '
'-y, -x, -z '
'-y, x+1/2, z+1/4 '
'y+1/2, -x, z-1/4 '
'y+1/2, x+1/2, -z+1/2 '
'x, -y+1/2, -z+1/4 '
'-x+1/2, -y+1/2, z+1/2 '
'x+1/2, y+1/2, z+1/2 '
'-x, y+1/2, -z+1/4 '
'-y+1/2, -x+1/2, -z+1/2 '
'-y+1/2, x, z-1/4 '
'y, -x+1/2, z+1/4 '
'y, x, -z '
'x+1/2, -y, -z-1/4 '
'-x, -y, z '

loop_
_atom_site_label
_atom_site_type_symbol
_atom_site_fract_x
_atom_site_fract_y
_atom_site_fract_z
_atom_site_occupancy
_atom_site_B_iso_or_equiv
Al Al 0.69236(49) 0.30764(49) 0.5 1 0.50(29)
O1 O 0.75199(41) 0.25 0.625 1 2.22(11)
O2 O 0.62129(55) 0.38032(64) 0.60089(46) 1 2.22(11)
O3 O 0.60389(60) 0.28756(42) 0.74260(57) 1 2.22(11)
C1 C 0.59271(43) 0.36141(35) 0.69627(35) 1 0.926(73)
C2 C 0.54277(16) 0.43043(12) 0.75788(30) 1 0.926(73)
C3 C 0.5 0.5 0.69866(35) 1 0.926(73)
C4 C 0.54277(16) 0.43043(12) 0.87633(23) 1 0.926(73)
C5 C 0.5 0.5 0.93556(22) 1 0.926(73)
H1 H 0.81282(87) 0.25 0.625 1 2.22(11)
H3 H 0.5 0.5 0.61214(62) 1 0.926(73)
H4 H 0.57401(32) 0.37962(35) 0.91959(34) 1 0.926(73)
C6a C 0.00907(47) 0.22315(63) 0.62643(88) 0.2178(17) 3.00(30)
H6a D 0.00323(86) 0.15044(63) 0.6118(12) 0.2178(17) 3.00(30)
H6b D -0.05079(59) 0.25677(82) 0.5922(10) 0.2178(17) 3.00(30)
C6b C 0.09423(64) 0.2583(12) 0.5665(12) 0.2178(17) 3.00(30)
H6c D 0.01336(67) 0.23677(88) 0.71748(89) 0.2178(17) 3.00(30)
H6d D 0.0997(12) 0.3311(12) 0.5804(17) 0.2178(17) 3.00(30)
H6e D 0.08885(89) 0.2441(17) 0.4757(11) 0.2178(17) 3.00(30)
H6f D 0.15338(49) 0.2240(16) 0.6017(14) 0.2178(17) 3.00(30)
C7a C 0.13663(84) 0.29724(79) 0.2623(14) 0.1294(16) 2.04(50)
H7a D 0.0913(11) 0.2954(13) 0.3355(16) 0.1294(16) 2.04(50)
H7b D 0.20384(90) 0.2750(10) 0.2888(19) 0.1294(16) 2.04(50)
C7b C 0.1412(14) 0.39441(89) 0.2170(19) 0.1294(16) 2.04(50)
H7c D 0.1117(12) 0.25191(92) 0.1960(16) 0.1294(16) 2.04(50)
H7d D 0.1871(17) 0.3964(16) 0.1443(20) 0.1294(16) 2.04(50)
H7e D 0.1662(18) 0.43878(83) 0.2842(23) 0.1294(16) 2.04(50)
H7f D 0.0736(16) 0.4156(10) 0.1909(25) 0.1294(16) 2.04(50)
